data_2218596
loop_
_publ_author_name
'Fun, Hoong-Kun'
'Kargar, Hadi'
'Kia, Reza'

_publ_section_title
;
 4,4'-[2,2-Dimethylpropane-1,3-diylbis(nitrilomethylidyne)]dibenzonitrile
;
_journal_coeditor_code AT2578
_journal_issue 7
_journal_name_full 'Acta Crystallographica Section E'
_journal_page_first o1308
_journal_paper_doi 10.1107/S1600536808018345
_journal_volume 64
_journal_year 2008
_chemical_formula_iupac 'C21 H20 N4'
_chemical_formula_moiety 'C21 H20 N4'
_chemical_formula_sum 'C21 H20 N4'
_chemical_formula_weight 328.41
_chemical_name_common
;
<i>N,N'</i>-Bis(4-cyanobenzylidene)-2,2'-dimethyl-propane-1,3-diamine
;
_chemical_name_systematic
;
4,4'-[2,2-Dimethylpropane-1,3-diylbis(nitrilomethylidyne)]dibenzonitrile
;
_space_group_IT_number 14
_symmetry_cell_setting monoclinic
_symmetry_space_group_name_Hall '-P 2ybc'
_symmetry_space_group_name_H-M 'P 1 21/c 1'
_atom_sites_solution_hydrogens geom
_atom_sites_solution_primary direct
_atom_sites_solution_secondary difmap
_audit_creation_method SHELXL97
_cell_angle_alpha 90.00
_cell_angle_beta 100.654(2)
_cell_angle_gamma 90.00
_cell_formula_units_Z 4
_cell_length_a 6.3833(2)
_cell_length_b 34.0679(8)
_cell_length_c 8.5190(2)
_cell_measurement_reflns_used 3870
_cell_measurement_temperature 100.00(10)
_cell_measurement_theta_max 29.27
_cell_measurement_theta_min 2.39
_cell_volume 1820.65(8)
_computing_cell_refinement 'APEX2 (Bruker, 2005)'
_computing_data_collection 'APEX2 (Bruker, 2005)'
_computing_data_reduction 'SAINT (Bruker, 2005)'
_computing_molecular_graphics 'SHELXTL (Sheldrick, 2008)'
_computing_publication_material
;
SHELXTL (Sheldrick, 2008) and PLATON (Spek, 2003)
;
_computing_structure_refinement 'SHELXTL (Sheldrick, 2008)'
_computing_structure_solution 'SHELXTL (Sheldrick, 2008)'
_diffrn_ambient_temperature 100.00(10)
_diffrn_measured_fraction_theta_full 0.989
_diffrn_measured_fraction_theta_max 0.989
_diffrn_measurement_device_type 'Bruker SMART APEXII CCD area-detector'
_diffrn_measurement_method '\f and \w'
_diffrn_radiation_monochromator graphite
_diffrn_radiation_source 'fine-focus sealed tube'
_diffrn_radiation_type MoK\a
_diffrn_radiation_wavelength 0.71073
_diffrn_reflns_av_R_equivalents 0.0460
_diffrn_reflns_av_sigmaI/netI 0.0538
_diffrn_reflns_limit_h_max 7
_diffrn_reflns_limit_h_min -9
_diffrn_reflns_limit_k_max 48
_diffrn_reflns_limit_k_min -48
_diffrn_reflns_limit_l_max 12
_diffrn_reflns_limit_l_min -12
_diffrn_reflns_number 21813
_diffrn_reflns_theta_full 30.18
_diffrn_reflns_theta_max 30.18
_diffrn_reflns_theta_min 1.20
_diffrn_standards_number 0
_exptl_absorpt_coefficient_mu 0.073
_exptl_absorpt_correction_T_max 0.9861
_exptl_absorpt_correction_T_min 0.9700
_exptl_absorpt_correction_type multi-scan
_exptl_absorpt_process_details '(SADABS; Bruker 2005)'
_exptl_crystal_colour colourless
_exptl_crystal_density_diffrn 1.198
_exptl_crystal_density_method 'not measured'
_exptl_crystal_description block
_exptl_crystal_F_000 696
_exptl_crystal_size_max 0.42
_exptl_crystal_size_mid 0.20
_exptl_crystal_size_min 0.19
_refine_diff_density_max 0.243
_refine_diff_density_min -0.195
_refine_ls_extinction_method none
_refine_ls_goodness_of_fit_ref 1.037
_refine_ls_hydrogen_treatment constr
_refine_ls_matrix_type full
_refine_ls_number_parameters 228
_refine_ls_number_reflns 5329
_refine_ls_number_restraints 0
_refine_ls_restrained_S_all 1.037
_refine_ls_R_factor_all 0.0909
_refine_ls_R_factor_gt 0.0560
_refine_ls_shift/su_max 0.000
_refine_ls_shift/su_mean 0.000
_refine_ls_structure_factor_coef Fsqd
_refine_ls_weighting_details 'calc w = 1/[\s^2^(Fo^2^)+(0.0568P)^2^+0.5007P] where P=(Fo^2^+2Fc^2^)/3'
_refine_ls_weighting_scheme calc
_refine_ls_wR_factor_gt 0.1204
_refine_ls_wR_factor_ref 0.1389
_reflns_number_gt 3711
_reflns_number_total 5329
_reflns_threshold_expression I>2\s(I)
_cod_data_source_file at2578.cif
_cod_data_source_block I
_cod_original_sg_symbol_H-M 'P 21/c'
_cod_database_code 2218596
_cod_database_fobs_code 2218596

loop_
_symmetry_equiv_pos_as_xyz
'x, y, z'
'-x, y+1/2, -z+1/2'
'-x, -y, -z'
'x, -y-1/2, z-1/2'

loop_
_atom_site_type_symbol
_atom_site_label
_atom_site_fract_x
_atom_site_fract_y
_atom_site_fract_z
_atom_site_U_iso_or_equiv
_atom_site_adp_type
_atom_site_calc_flag
_atom_site_refinement_flags
_atom_site_occupancy
N N1 0.8180(2) 0.14310(4) 1.22220(14) 0.0240(3) Uani d . 1
N N2 0.7297(2) 0.07939(4) 0.76666(14) 0.0243(3) Uani d . 1
N N3 0.1075(3) 0.23585(4) 1.75196(17) 0.0346(4) Uani d . 1
N N4 0.2208(2) 0.01242(4) -0.06341(15) 0.0278(3) Uani d . 1
C C1 0.4959(3) 0.16261(4) 1.41380(17) 0.0234(3) Uani d . 1
H H1A 0.4844 0.1376 1.3689 0.028 Uiso calc R 1
C C2 0.3530(3) 0.17457(4) 1.50763(17) 0.0243(3) Uani d . 1
H H2A 0.2462 0.1576 1.5267 0.029 Uiso calc R 1
C C3 0.3698(3) 0.21224(4) 1.57374(16) 0.0226(3) Uani d . 1
C C4 0.5288(3) 0.23767(4) 1.54525(17) 0.0254(3) Uani d . 1
H H4A 0.5386 0.2628 1.5886 0.031 Uiso calc R 1
C C5 0.6719(3) 0.22545(4) 1.45229(17) 0.0237(3) Uani d . 1
H H5A 0.7789 0.2424 1.4335 0.028 Uiso calc R 1
C C6 0.6573(3) 0.18785(4) 1.38618(16) 0.0211(3) Uani d . 1
C C7 0.8171(3) 0.17624(4) 1.29000(16) 0.0224(3) Uani d . 1
H H7A 0.9230 0.1942 1.2785 0.027 Uiso calc R 1
C C8 0.9911(3) 0.13680(4) 1.13468(17) 0.0245(3) Uani d . 1
H H8A 1.0761 0.1147 1.1816 0.029 Uiso calc R 1
H H8B 1.0823 0.1598 1.1469 0.029 Uiso calc R 1
C C9 0.9149(3) 0.12886(4) 0.95573(16) 0.0215(3) Uani d . 1
C C10 0.7881(3) 0.09017(4) 0.93463(16) 0.0232(3) Uani d . 1
H H10A 0.8736 0.0694 0.9923 0.028 Uiso calc R 1
H H10B 0.6600 0.0930 0.9796 0.028 Uiso calc R 1
C C11 0.5405(3) 0.06825(4) 0.71580(16) 0.0226(3) Uani d . 1
H H11A 0.4445 0.0675 0.7857 0.027 Uiso calc R 1
C C12 0.4686(3) 0.05644(4) 0.54744(16) 0.0212(3) Uani d . 1
C C13 0.6067(3) 0.05915(4) 0.43861(17) 0.0231(3) Uani d . 1
H H13A 0.7442 0.0687 0.4719 0.028 Uiso calc R 1
C C14 0.5402(3) 0.04776(4) 0.28203(17) 0.0233(3) Uani d . 1
H H14A 0.6322 0.0497 0.2096 0.028 Uiso calc R 1
C C15 0.3345(3) 0.03329(4) 0.23295(16) 0.0212(3) Uani d . 1
C C16 0.1937(3) 0.03068(4) 0.33940(17) 0.0256(3) Uani d . 1
H H16A 0.0561 0.0212 0.3058 0.031 Uiso calc R 1
C C17 0.2624(3) 0.04247(4) 0.49654(17) 0.0255(3) Uani d . 1
H H17A 0.1694 0.0410 0.5685 0.031 Uiso calc R 1
C C18 0.2220(3) 0.22512(4) 1.67256(18) 0.0270(3) Uani d . 1
C C19 0.2687(3) 0.02115(4) 0.06860(17) 0.0227(3) Uani d . 1
C C20 1.1140(3) 0.12547(5) 0.88075(19) 0.0287(4) Uani d . 1
H H20A 1.1895 0.1500 0.8920 0.043 Uiso calc R 1
H H20B 1.0729 0.1192 0.7695 0.043 Uiso calc R 1
H H20C 1.2046 0.1051 0.9337 0.043 Uiso calc R 1
C C21 0.7745(3) 0.16266(4) 0.87814(18) 0.0274(4) Uani d . 1
H H21A 0.8507 0.1870 0.8986 0.041 Uiso calc R 1
H H21B 0.6466 0.1638 0.9222 0.041 Uiso calc R 1
H H21C 0.7381 0.1584 0.7650 0.041 Uiso calc R 1

loop_
_atom_site_aniso_label
_atom_site_aniso_U_11
_atom_site_aniso_U_22
_atom_site_aniso_U_33
_atom_site_aniso_U_12
_atom_site_aniso_U_13
_atom_site_aniso_U_23
N1 0.0265(8) 0.0254(6) 0.0199(6) -0.0005(5) 0.0037(5) -0.0025(5)
N2 0.0282(8) 0.0233(6) 0.0222(6) -0.0009(5) 0.0070(5) -0.0030(5)
N3 0.0335(10) 0.0336(8) 0.0379(8) 0.0006(6) 0.0099(7) -0.0063(6)
N4 0.0268(8) 0.0305(7) 0.0270(6) -0.0013(6) 0.0071(6) -0.0028(5)
C1 0.0282(9) 0.0186(7) 0.0219(7) -0.0002(6) 0.0011(6) -0.0015(5)
C2 0.0257(9) 0.0222(7) 0.0244(7) -0.0010(6) 0.0028(6) 0.0011(5)
C3 0.0230(9) 0.0247(7) 0.0193(6) 0.0030(6) 0.0015(6) -0.0003(5)
C4 0.0319(10) 0.0203(7) 0.0234(7) 0.0002(6) 0.0034(6) -0.0040(5)
C5 0.0275(9) 0.0212(7) 0.0222(7) -0.0033(6) 0.0037(6) -0.0006(5)
C6 0.0236(9) 0.0214(7) 0.0168(6) 0.0013(6) 0.0002(6) 0.0006(5)
C7 0.0232(9) 0.0225(7) 0.0206(6) -0.0012(6) 0.0019(6) 0.0007(5)
C8 0.0250(9) 0.0235(7) 0.0244(7) 0.0015(6) 0.0029(6) -0.0025(5)
C9 0.0232(9) 0.0200(7) 0.0220(6) 0.0002(6) 0.0059(6) -0.0009(5)
C10 0.0275(9) 0.0234(7) 0.0191(6) 0.0005(6) 0.0056(6) -0.0007(5)
C11 0.0286(10) 0.0193(7) 0.0218(7) 0.0010(6) 0.0095(6) 0.0000(5)
C12 0.0277(9) 0.0152(6) 0.0214(6) 0.0012(6) 0.0063(6) 0.0000(5)
C13 0.0234(9) 0.0226(7) 0.0240(7) -0.0016(6) 0.0058(6) -0.0023(5)
C14 0.0269(9) 0.0225(7) 0.0226(7) -0.0003(6) 0.0101(6) -0.0013(5)
C15 0.0266(9) 0.0161(6) 0.0211(6) 0.0020(6) 0.0051(6) -0.0004(5)
C16 0.0256(9) 0.0258(7) 0.0257(7) -0.0031(6) 0.0054(6) -0.0004(6)
C17 0.0274(10) 0.0289(8) 0.0227(7) -0.0025(7) 0.0107(6) 0.0002(6)
C18 0.0300(10) 0.0236(7) 0.0268(7) 0.0002(7) 0.0037(7) -0.0020(6)
C19 0.0240(9) 0.0199(7) 0.0253(7) 0.0007(6) 0.0075(6) 0.0000(5)
C20 0.0284(10) 0.0290(8) 0.0309(8) -0.0013(7) 0.0112(7) -0.0014(6)
C21 0.0306(10) 0.0242(7) 0.0274(7) 0.0020(7) 0.0053(7) 0.0009(6)

loop_
_atom_type_symbol
_atom_type_description
_atom_type_scat_dispersion_real
_atom_type_scat_dispersion_imag
_atom_type_scat_source
C C 0.0033 0.0016 'International Tables Vol C Tables 4.2.6.8 and 6.1.1.4'
H H 0.0000 0.0000 'International Tables Vol C Tables 4.2.6.8 and 6.1.1.4'
N N 0.0061 0.0033 'International Tables Vol C Tables 4.2.6.8 and 6.1.1.4'

loop_
_geom_angle_atom_site_label_1
_geom_angle_atom_site_label_2
_geom_angle_atom_site_label_3
_geom_angle
C7 N1 C8 115.55(14)
C11 N2 C10 117.85(13)
C2 C1 C6 120.21(13)
C2 C1 H1A 119.9
C6 C1 H1A 119.9
C1 C2 C3 119.66(15)
C1 C2 H2A 120.2
C3 C2 H2A 120.2
C4 C3 C2 120.41(14)
C4 C3 C18 119.30(14)
C2 C3 C18 120.29(15)
C5 C4 C3 119.66(14)
C5 C4 H4A 120.2
C3 C4 H4A 120.2
C4 C5 C6 120.45(15)
C4 C5 H5A 119.8
C6 C5 H5A 119.8
C1 C6 C5 119.60(14)
C1 C6 C7 122.45(13)
C5 C6 C7 117.95(14)
N1 C7 C6 123.57(15)
N1 C7 H7A 118.2
C6 C7 H7A 118.2
N1 C8 C9 113.72(13)
N1 C8 H8A 108.8
C9 C8 H8A 108.8
N1 C8 H8B 108.8
C9 C8 H8B 108.8
H8A C8 H8B 107.7
C20 C9 C21 109.99(12)
C20 C9 C8 107.02(13)
C21 C9 C8 110.40(12)
C20 C9 C10 110.25(12)
C21 C9 C10 109.88(13)
C8 C9 C10 109.26(11)
N2 C10 C9 111.35(11)
N2 C10 H10A 109.4
C9 C10 H10A 109.4
N2 C10 H10B 109.4
C9 C10 H10B 109.4
H10A C10 H10B 108.0
N2 C11 C12 121.33(14)
N2 C11 H11A 119.3
C12 C11 H11A 119.3
C17 C12 C13 119.54(13)
C17 C12 C11 120.10(14)
C13 C12 C11 120.36(15)
C14 C13 C12 120.32(15)
C14 C13 H13A 119.8
C12 C13 H13A 119.8
C13 C14 C15 119.65(14)
C13 C14 H14A 120.2
C15 C14 H14A 120.2
C16 C15 C14 120.88(13)
C16 C15 C19 120.37(15)
C14 C15 C19 118.75(14)
C17 C16 C15 118.87(16)
C17 C16 H16A 120.6
C15 C16 H16A 120.6
C16 C17 C12 120.73(14)
C16 C17 H17A 119.6
C12 C17 H17A 119.6
N3 C18 C3 178.73(19)
N4 C19 C15 177.74(17)
C9 C20 H20A 109.5
C9 C20 H20B 109.5
H20A C20 H20B 109.5
C9 C20 H20C 109.5
H20A C20 H20C 109.5
H20B C20 H20C 109.5
C9 C21 H21A 109.5
C9 C21 H21B 109.5
H21A C21 H21B 109.5
C9 C21 H21C 109.5
H21A C21 H21C 109.5
H21B C21 H21C 109.5

loop_
_geom_bond_atom_site_label_1
_geom_bond_atom_site_label_2
_geom_bond_distance
N1 C7 1.2687(18)
N1 C8 1.459(2)
N2 C11 1.264(2)
N2 C10 1.4576(17)
N3 C18 1.143(2)
N4 C19 1.1486(19)
C1 C2 1.380(2)
C1 C6 1.395(2)
C1 H1A 0.9300
C2 C3 1.398(2)
C2 H2A 0.9300
C3 C4 1.389(2)
C3 C18 1.444(2)
C4 C5 1.379(2)
C4 H4A 0.9300
C5 C6 1.396(2)
C5 H5A 0.9300
C6 C7 1.476(2)
C7 H7A 0.9300
C8 C9 1.536(2)
C8 H8A 0.9700
C8 H8B 0.9700
C9 C20 1.529(2)
C9 C21 1.532(2)
C9 C10 1.539(2)
C10 H10A 0.9700
C10 H10B 0.9700
C11 C12 1.4786(19)
C11 H11A 0.9300
C12 C17 1.391(2)
C12 C13 1.396(2)
C13 C14 1.379(2)
C13 H13A 0.9300
C14 C15 1.392(2)
C14 H14A 0.9300
C15 C16 1.392(2)
C15 C19 1.446(2)
C16 C17 1.389(2)
C16 H16A 0.9300
C17 H17A 0.9300
C20 H20A 0.9600
C20 H20B 0.9600
C20 H20C 0.9600
C21 H21A 0.9600
C21 H21B 0.9600
C21 H21C 0.9600

loop_
_geom_hbond_atom_site_label_D
_geom_hbond_atom_site_label_H
_geom_hbond_atom_site_label_A
_geom_hbond_site_symmetry_A
_geom_hbond_distance_DH
_geom_hbond_distance_HA
_geom_hbond_distance_DA
_geom_hbond_angle_DHA
_geom_hbond_publ_flag
C20 H20B N2 . 0.9600 2.5700 2.923(2) 102.00 y
C21 H21C Cg1 1_554 0.9600 2.95 3.7193(16) 138 y

loop_
_geom_torsion_atom_site_label_1
_geom_torsion_atom_site_label_2
_geom_torsion_atom_site_label_3
_geom_torsion_atom_site_label_4
_geom_torsion
C6 C1 C2 C3 0.6(2)
C1 C2 C3 C4 0.2(2)
C1 C2 C3 C18 -179.80(14)
C2 C3 C4 C5 -0.6(2)
C18 C3 C4 C5 179.36(15)
C3 C4 C5 C6 0.3(2)
C2 C1 C6 C5 -0.8(2)
C2 C1 C6 C7 178.55(14)
C4 C5 C6 C1 0.4(2)
C4 C5 C6 C7 -179.02(14)
C8 N1 C7 C6 -178.95(13)
C1 C6 C7 N1 1.7(2)
C5 C6 C7 N1 -178.92(14)
C7 N1 C8 C9 -119.58(14)
N1 C8 C9 C20 176.60(12)
N1 C8 C9 C21 56.91(17)
N1 C8 C9 C10 -64.04(16)
C11 N2 C10 C9 -134.31(14)
C20 C9 C10 N2 -57.17(17)
C21 C9 C10 N2 64.21(16)
C8 C9 C10 N2 -174.52(13)
C10 N2 C11 C12 -179.43(12)
N2 C11 C12 C17 176.85(14)
N2 C11 C12 C13 -3.1(2)
C17 C12 C13 C14 -0.6(2)
C11 C12 C13 C14 179.35(13)
C12 C13 C14 C15 -0.4(2)
C13 C14 C15 C16 0.9(2)
C13 C14 C15 C19 -179.39(13)
C14 C15 C16 C17 -0.5(2)
C19 C15 C16 C17 179.79(14)
C15 C16 C17 C12 -0.4(2)
C13 C12 C17 C16 1.0(2)
C11 C12 C17 C16 -178.95(13)
C4 C3 C18 N3 -19(9)
C2 C3 C18 N3 161(9)
C16 C15 C19 N4 149(5)
C14 C15 C19 N4 -31(5)

loop_
_cod_related_entry_id
_cod_related_entry_database
_cod_related_entry_code
1 ChemSpider 24740268
